data_7041949
loop_
_publ_author_name
'Filipovi\'c, Nenad R'
'Elshaflu, Hana'
'Grubi\<si\'c, Sonja'
'Jovanovi\'c, Ljiljana S'
'Rodi\'c, Marko'
'Novakovi\'c, Irena'
'Male\<sevi\'c, Aleksandar'
'Djordjevi\'c, Ivana S'
'Li, Haidong'
'\<Soji\'c, Ne\<so'
'Marinkovi\'c, Aleksandar'
'Todorovi\'c, Tamara R'

_publ_section_title
;
 Co(iii) complexes of (1,3-selenazol-2-yl)hydrazones and their sulphur
 analogues.
;
_journal_issue 9
_journal_name_full 'Dalton transactions (Cambridge, England : 2003)'
_journal_page_first 2910
_journal_page_last 2924
_journal_paper_doi 10.1039/c6dt04785h
_journal_volume 46
_journal_year 2017
_chemical_absolute_configuration ad
_chemical_compound_source synthetic
_chemical_formula_moiety 'C32 H26 Co N8 O2 S2 1+, B F4 1-'
_chemical_formula_sum 'C32 H26 B Co F4 N8 O2 S2'
_chemical_formula_weight 764.47
_chemical_melting_point ?
_chemical_name_systematic
'Bis(1-(4-(4-methoxyphenyl)thiazol-2-yl)-2-(pyridin-2-ylmethylene)hydrazin- 1-ide-cobalt(III) tetrafluoridoborate'
_space_group_IT_number 152
_symmetry_cell_setting trigonal
_symmetry_Int_Tables_number 152
_symmetry_space_group_name_Hall 'P 31 2"'
_symmetry_space_group_name_H-M 'P 31 2 1'
_atom_sites_solution_hydrogens geom
_atom_sites_solution_primary dual
_atom_sites_solution_secondary dual
_audit_creation_date 2016-10-06T15:20:44-00:00
_audit_creation_method 'WinGX routine CIF_UPDATE'
_audit_update_record
;
2016-12-16 deposited with the CCDC.
2017-02-06 downloaded from the CCDC.
;
_cell_angle_alpha 90
_cell_angle_beta 90
_cell_angle_gamma 120
_cell_formula_units_Z 3
_cell_length_a 9.2130(2)
_cell_length_b 9.2130(2)
_cell_length_c 33.5153(7)
_cell_measurement_reflns_used 7702
_cell_measurement_temperature 293(2)
_cell_measurement_theta_max 28.007
_cell_measurement_theta_min 2.824
_cell_volume 2463.63(9)
_computing_cell_refinement 'CrysAlisPro 1.171.38.41 (Rigaku OD, 2015)'
_computing_data_collection 'CrysAlisPro 1.171.38.41 (Rigaku OD, 2015)'
_computing_data_reduction 'CrysAlisPro 1.171.38.41 (Rigaku OD, 2015)'
_computing_molecular_graphics 'Mercury CSD (Macrae et al., 2008)'
_computing_publication_material 'SHELXLE (H\"ubschle et al., 2011)'
_computing_structure_refinement 'SHELXL-2014/7 (Sheldrick, 2014)'
_computing_structure_solution 'SHELXT 2014/4 (Sheldrick, 2015a)'
_diffrn_ambient_temperature 293(2)
_diffrn_detector 'CCD plate'
_diffrn_detector_area_resol_mean 16.328
_diffrn_detector_type Sapphire3
_diffrn_measured_fraction_theta_full 0.999
_diffrn_measured_fraction_theta_max 0.959
_diffrn_measurement_details
;
        List of Runs (angles in degrees, time in seconds):
  # Type    Start    End  Width  t~exp~   \w     \q     \k     \f   Frames
#--------------------------------------------------------------------------
  1  \w    -19.00  10.00   1.00   40.00    --  -18.39 -99.00  60.00   29
  2  \w    -53.00  45.00   1.00   40.00    --   19.01 -37.00 -90.00   98
  3  \w     18.00  59.00   1.00   40.00    --   19.01 -99.00-180.00   41
  4  \w     36.00  61.00   1.00   40.00    --   19.01 178.00 -60.00   25
  5  \w     -7.00  85.00   1.00   40.00    --   19.01  37.00  90.00   92
  6  \w    -21.00  40.00   1.00   40.00    --   19.01 -57.00 120.00   61
  7  \w    -11.00  30.00   1.00   40.00    --   19.01  77.00 -60.00   41
;
_diffrn_measurement_device 'four-circle diffractometer'
_diffrn_measurement_device_type 'Xcalibur, Sapphire3, Gemini'
_diffrn_measurement_method '\w scans'
_diffrn_measurement_specimen_support 'glass fiber'
_diffrn_orient_matrix_type 'CrysAlisPro convention (1999,Acta A55,543-557)'
_diffrn_orient_matrix_UB_11 -0.0361612
_diffrn_orient_matrix_UB_12 -0.0204752
_diffrn_orient_matrix_UB_13 -0.0193173
_diffrn_orient_matrix_UB_21 0.0590851
_diffrn_orient_matrix_UB_22 -0.0240513
_diffrn_orient_matrix_UB_23 -0.0057618
_diffrn_orient_matrix_UB_31 -0.0557241
_diffrn_orient_matrix_UB_32 -0.0830997
_diffrn_orient_matrix_UB_33 0.0064273
_diffrn_radiation_monochromator graphite
_diffrn_radiation_probe x-ray
_diffrn_radiation_type MoK\a
_diffrn_radiation_wavelength 0.71073
_diffrn_reflns_av_R_equivalents 0.0283
_diffrn_reflns_av_unetI/netI 0.0366
_diffrn_reflns_Laue_measured_fraction_full 0.999
_diffrn_reflns_Laue_measured_fraction_max 0.959
_diffrn_reflns_limit_h_max 11
_diffrn_reflns_limit_h_min -11
_diffrn_reflns_limit_k_max 12
_diffrn_reflns_limit_k_min -12
_diffrn_reflns_limit_l_max 44
_diffrn_reflns_limit_l_min -40
_diffrn_reflns_number 19412
_diffrn_reflns_point_group_measured_fraction_full 1
_diffrn_reflns_point_group_measured_fraction_max 0.961
_diffrn_reflns_theta_full 26.32
_diffrn_reflns_theta_max 29.032
_diffrn_reflns_theta_min 2.553
_diffrn_source 'fine-focus sealed X-ray tube'
_diffrn_source_type 'Enhance (Mo) X-ray Source'
_exptl_absorpt_coefficient_mu 0.718
_exptl_absorpt_correction_T_max 1
_exptl_absorpt_correction_T_min 0.95322
_exptl_absorpt_correction_type multi-scan
_exptl_absorpt_process_details
;
        CrysAlisPro 1.171.38.41 (Rigaku Oxford Diffraction, 2015)
        Empirical absorption correction using spherical harmonics,
 implemented in SCALE3 ABSPACK scaling algorithm.
;
_exptl_crystal_colour green
_exptl_crystal_density_diffrn 1.546
_exptl_crystal_description trapezoid
_exptl_crystal_F_000 1170
_exptl_crystal_size_max 0.349
_exptl_crystal_size_mid 0.278
_exptl_crystal_size_min 0.119
_refine_diff_density_max 1.012
_refine_diff_density_min -0.665
_refine_diff_density_rms 0.086
_refine_ls_abs_structure_details
;
 Refined as a 4-component inversion twin:
 TWIN -1 0 0 0 -1 0 0 0 1 -4
 BASF   0.53672   0.44223   0.01664

 0.53672     0.03062     0.000   BASF  1 
 0.44223     0.03218     0.000   BASF  2 
 0.01664     0.03056     0.000   BASF  3

 The total amount of rotated-and-inverted structure, x-, is deduced by 
 summing the volume fractions corresponding to twin laws of determinant -1,
 (BASF 2 + BASF 3) which is the equivalent of the Flack x parameter for 
 multiply twinned crystals. 
 (Flack and Bernardinelli, Acta Cryst. (1999). A55, 908--915)
;
_refine_ls_abs_structure_Flack 0.45(3)
_refine_ls_extinction_method none
_refine_ls_goodness_of_fit_ref 1.078
_refine_ls_hydrogen_treatment constr
_refine_ls_matrix_type full
_refine_ls_number_parameters 232
_refine_ls_number_reflns 4013
_refine_ls_number_restraints 35
_refine_ls_restrained_S_all 1.152
_refine_ls_R_factor_all 0.0565
_refine_ls_R_factor_gt 0.0543
_refine_ls_shift/su_max 0.001
_refine_ls_shift/su_mean 0
_refine_ls_structure_factor_coef Fsqd
_refine_ls_weighting_details 'w=1/[\s^2^(Fo^2^)+(0.1160P)^2^+0.2809P] where P=(Fo^2^+2Fc^2^)/3'
_refine_ls_weighting_scheme calc
_refine_ls_wR_factor_gt 0.1499
_refine_ls_wR_factor_ref 0.1519
_reflns_Friedel_coverage 0.713
_reflns_Friedel_fraction_full 1
_reflns_Friedel_fraction_max 0.964
_reflns_number_gt 3864
_reflns_number_total 4013
_reflns_threshold_expression 'I > 2\s(I)'
_cod_data_source_file c6dt04785h2.cif
_cod_data_source_block 2-S
_cod_depositor_comments
;
The following automatic conversions were performed:

'_chemical_melting_point' value 'not measured' was changed to '?' -
the value is undefined or not given.

Automatic conversion script
Id: cif_fix_values 4268 2015-11-12 08:31:59Z antanas 

 Adding full bibliography for 7041947--7041951.cif.
;
_cod_original_cell_volume 2463.63(12)
_cod_original_sg_symbol_Hall 'P 31 2"''
_cod_database_code 7041949
_shelx_space_group_comment
;
The symmetry employed for this shelxl refinement is uniquely defined
by the following loop, which should always be used as a source of
symmetry information in preference to the above space-group names.
        They are only intended as comments.
;
_cell_oxdiff_length_a 9.2112(4)
_cell_oxdiff_length_b 9.2115(3)
_cell_oxdiff_length_c 33.5224(11)
_cell_oxdiff_angle_alpha 90.000(3)
_cell_oxdiff_angle_beta 89.998(3)
_cell_oxdiff_angle_gamma 119.985(4)
_cell_oxdiff_volume 2463.63(16)
_cell_oxdiff_measurement_reflns_used 7699
_oxdiff_exptl_absorpt_empirical_full_min 0.95
_oxdiff_exptl_absorpt_empirical_full_max 1.068
_oxdiff_exptl_absorpt_empirical_details
;
        Empirical correction (ABSPACK) includes:
        - Absorption correction using spherical harmonics
        - Frame scaling
;
_reflns_odcompleteness_completeness 99.8
_reflns_odcompleteness_theta 26.32
_reflns_odcompleteness_iscentric 1
_shelx_shelxl_version_number 2014/7

loop_
_symmetry_equiv_pos_as_xyz
'x, y, z'
'-y, x-y, z-2/3'
'-x+y, -x, z-1/3'
'x-y, -y, -z-1/3'
'-x, -x+y, -z-2/3'
'y, x, -z'

loop_
_atom_site_label
_atom_site_type_symbol
_atom_site_fract_x
_atom_site_fract_y
_atom_site_fract_z
_atom_site_U_iso_or_equiv
_atom_site_adp_type
_atom_site_occupancy
_atom_site_site_symmetry_order
_atom_site_calc_flag
_atom_site_refinement_flags_posn
_atom_site_refinement_flags_adp
_atom_site_refinement_flags_occupancy
Co1 Co 0 0.14757(12) 0.6667 0.0300(2) Uani 1 2 d S T P
C1 C -0.0284(10) 0.3026(9) 0.73413(19) 0.0390(14) Uani 1 1 d . . .
S1 S -0.4249(3) -0.3246(3) 0.63306(8) 0.0646(7) Uani 1 1 d . . .
C2 C 0.0084(11) 0.4125(11) 0.7660(2) 0.0512(17) Uani 1 1 d . . .
H2 H -0.0687 0.3912 0.7862 0.061 Uiso 1 1 calc R U .
O1 O 0.4824(9) 0.0077(13) 0.5298(2) 0.079(2) Uani 1 1 d . . .
N1 N 0.0793(8) 0.3331(7) 0.70437(15) 0.0372(11) Uani 1 1 d . . .
N2 N -0.1912(6) 0.0597(7) 0.69961(14) 0.0323(10) Uani 1 1 d . . .
N3 N -0.3282(7) -0.0877(8) 0.68905(17) 0.0404(12) Uani 1 1 d . . .
C3 C 0.1684(13) 0.5578(12) 0.7661(2) 0.064(2) Uani 1 1 d . . .
H3 H 0.1996 0.6327 0.7873 0.077 Uiso 1 1 calc R U .
N4 N -0.1349(7) -0.0671(7) 0.64003(16) 0.0355(11) Uani 1 1 d . . .
C4 C 0.2768(12) 0.5893(11) 0.7357(3) 0.062(2) Uani 1 1 d . . .
H4 H 0.38 0.6877 0.7351 0.074 Uiso 1 1 calc R U .
C5 C 0.2307(9) 0.4714(9) 0.7053(2) 0.0440(14) Uani 1 1 d . . .
H5 H 0.307 0.4891 0.6851 0.053 Uiso 1 1 calc R U .
C6 C -0.1868(9) 0.1467(9) 0.73066(19) 0.0407(14) Uani 1 1 d . . .
H6 H -0.275 0.113 0.7486 0.049 Uiso 1 1 calc R U .
C7 C -0.2877(7) -0.1445(7) 0.6573(2) 0.0396(12) Uani 1 1 d . . .
C8 C -0.2684(12) -0.2916(12) 0.5997(3) 0.068(3) Uani 1 1 d . . .
H8 H -0.2849 -0.3607 0.5779 0.081 Uiso 1 1 calc R U .
C9 C -0.1219(8) -0.1574(8) 0.60840(18) 0.0416(14) Uani 1 1 d . . .
C16 C 0.568(2) -0.071(2) 0.5398(4) 0.095(4) Uani 1 1 d . . .
H16A H 0.4913 -0.1826 0.5488 0.114 Uiso 1 1 calc R U .
H16B H 0.6462 -0.01 0.5608 0.114 Uiso 1 1 calc R U .
H16C H 0.6283 -0.076 0.5169 0.114 Uiso 1 1 calc R U .
C15 C 0.1460(13) -0.1568(12) 0.6036(3) 0.0571(18) Uani 1 1 d . . .
H15 H 0.1149 -0.2211 0.6267 0.068 Uiso 1 1 calc R U .
C14 C 0.2947(12) -0.1190(13) 0.5860(2) 0.0597(19) Uani 1 1 d . . .
H14 H 0.3664 -0.1506 0.5977 0.072 Uiso 1 1 calc R U .
C13 C 0.3355(11) -0.0311(13) 0.5500(2) 0.058(2) Uani 1 1 d . . .
C12 C 0.2347(13) 0.0224(17) 0.5346(2) 0.071(3) Uani 1 1 d . . .
H12 H 0.2663 0.086 0.5114 0.085 Uiso 1 1 calc R U .
C11 C 0.0862(10) -0.0163(14) 0.5529(2) 0.057(2) Uani 1 1 d . . .
H11 H 0.016 0.0171 0.5412 0.068 Uiso 1 1 calc R U .
C10 C 0.0393(8) -0.1051(9) 0.5889(2) 0.0423(13) Uani 1 1 d . . .
F1 F 0.6311(18) 0.540(2) 0.5168(4) 0.303(10) Uani 1 1 d D U .
F2 F 0.3973(14) 0.4801(15) 0.5251(3) 0.176(6) Uani 1 1 d D U .
B1 B 0.5001(12) 0.5001(12) 0.5 0.070(4) Uani 1 2 d DS TU P

loop_
_atom_site_aniso_label
_atom_site_aniso_U_11
_atom_site_aniso_U_22
_atom_site_aniso_U_33
_atom_site_aniso_U_23
_atom_site_aniso_U_13
_atom_site_aniso_U_12
Co1 0.0239(5) 0.0309(4) 0.0328(4) 0.0032(2) 0.0063(4) 0.0119(2)
C1 0.047(4) 0.039(3) 0.034(3) 0.003(2) 0.002(2) 0.024(3)
S1 0.0368(9) 0.0500(11) 0.0804(13) -0.0142(10) 0.0022(9) 0.0018(7)
C2 0.061(4) 0.055(4) 0.041(3) -0.005(3) 0.009(3) 0.031(4)
O1 0.049(3) 0.131(7) 0.060(3) -0.011(4) 0.006(3) 0.047(4)
N1 0.041(3) 0.038(3) 0.036(2) 0.000(2) -0.001(2) 0.022(2)
N2 0.024(2) 0.040(3) 0.034(2) 0.009(2) 0.0102(18) 0.018(2)
N3 0.026(2) 0.043(3) 0.046(3) 0.007(2) 0.008(2) 0.012(2)
C3 0.081(7) 0.064(5) 0.048(4) -0.021(3) -0.007(4) 0.037(4)
N4 0.023(2) 0.033(2) 0.051(3) 0.003(2) 0.006(2) 0.0144(19)
C4 0.065(5) 0.044(4) 0.064(4) -0.014(4) -0.003(4) 0.018(4)
C5 0.039(3) 0.040(3) 0.052(3) -0.006(3) 0.010(3) 0.019(3)
C6 0.038(3) 0.047(3) 0.037(3) 0.013(3) 0.013(2) 0.022(3)
C7 0.027(3) 0.026(3) 0.054(3) 0.006(3) 0.001(2) 0.004(2)
C8 0.049(4) 0.059(5) 0.086(6) -0.032(5) -0.011(4) 0.020(4)
C9 0.041(4) 0.034(3) 0.051(3) -0.004(3) 0.000(2) 0.019(3)
C16 0.110(9) 0.119(10) 0.091(8) -0.009(8) 0.020(7) 0.084(9)
C15 0.062(5) 0.058(4) 0.058(4) 0.016(4) 0.008(4) 0.035(4)
C14 0.055(5) 0.065(6) 0.061(4) 0.005(4) -0.004(4) 0.032(4)
C13 0.046(4) 0.085(7) 0.047(3) -0.017(4) 0.000(3) 0.036(4)
C12 0.068(5) 0.111(9) 0.053(4) 0.015(5) 0.014(4) 0.059(6)
C11 0.058(4) 0.079(6) 0.048(3) 0.005(4) 0.003(3) 0.045(5)
C10 0.038(3) 0.040(3) 0.048(3) -0.009(3) -0.002(2) 0.018(2)
F1 0.216(11) 0.48(2) 0.234(15) -0.198(15) -0.089(10) 0.194(12)
F2 0.129(7) 0.176(10) 0.135(7) -0.048(7) 0.066(6) 0.012(7)
B1 0.067(5) 0.067(5) 0.044(5) -0.010(3) 0.010(3) 0.009(5)

loop_
_atom_type_symbol
_atom_type_description
_atom_type_scat_dispersion_real
_atom_type_scat_dispersion_imag
_atom_type_scat_source
C C 0.0033 0.0016 'International Tables Vol C Tables 4.2.6.8 and 6.1.1.4'
H H 0 0 'International Tables Vol C Tables 4.2.6.8 and 6.1.1.4'
B B 0.0013 0.0007 'International Tables Vol C Tables 4.2.6.8 and 6.1.1.4'
N N 0.0061 0.0033 'International Tables Vol C Tables 4.2.6.8 and 6.1.1.4'
O O 0.0106 0.006 'International Tables Vol C Tables 4.2.6.8 and 6.1.1.4'
F F 0.0171 0.0103 'International Tables Vol C Tables 4.2.6.8 and 6.1.1.4'
S S 0.1246 0.1234 'International Tables Vol C Tables 4.2.6.8 and 6.1.1.4'
Co Co 0.3494 0.9721 'International Tables Vol C Tables 4.2.6.8 and 6.1.1.4'

loop_
_geom_angle_atom_site_label_1
_geom_angle_atom_site_label_2
_geom_angle_atom_site_label_3
_geom_angle
_geom_angle_site_symmetry_1
_geom_angle_site_symmetry_3
N2 Co1 N2 175.6(4) 5_557 .
N2 Co1 N4 81.2(2) 5_557 5_557
N2 Co1 N4 101.8(2) . 5_557
N2 Co1 N4 101.8(2) 5_557 .
N2 Co1 N4 81.2(2) . .
N4 Co1 N4 91.8(3) 5_557 .
N2 Co1 N1 95.2(2) 5_557 .
N2 Co1 N1 81.8(2) . .
N4 Co1 N1 90.2(2) 5_557 .
N4 Co1 N1 162.9(2) . .
N2 Co1 N1 81.8(2) 5_557 5_557
N2 Co1 N1 95.2(2) . 5_557
N4 Co1 N1 162.9(2) 5_557 5_557
N4 Co1 N1 90.2(2) . 5_557
N1 Co1 N1 92.9(3) . 5_557
N1 C1 C2 122.3(7) . .
N1 C1 C6 115.0(6) . .
C2 C1 C6 122.7(7) . .
C7 S1 C8 89.4(4) . .
C1 C2 C3 116.9(7) . .
C1 C2 H2 121.6 . .
C3 C2 H2 121.6 . .
C16 O1 C13 119.8(9) . .
C1 N1 C5 119.6(6) . .
C1 N1 Co1 112.8(5) . .
C5 N1 Co1 127.2(5) . .
C6 N2 N3 123.4(5) . .
C6 N2 Co1 118.0(5) . .
N3 N2 Co1 118.5(4) . .
C7 N3 N2 107.5(5) . .
C4 C3 C2 120.6(7) . .
C4 C3 H3 119.7 . .
C2 C3 H3 119.7 . .
C7 N4 C9 113.0(6) . .
C7 N4 Co1 107.9(4) . .
C9 N4 Co1 139.0(5) . .
C3 C4 C5 118.7(8) . .
C3 C4 H4 120.7 . .
C5 C4 H4 120.7 . .
N1 C5 C4 121.7(7) . .
N1 C5 H5 119.1 . .
C4 C5 H5 119.1 . .
N2 C6 C1 112.3(6) . .
N2 C6 H6 123.9 . .
C1 C6 H6 123.9 . .
N3 C7 N4 124.3(5) . .
N3 C7 S1 123.4(5) . .
N4 C7 S1 112.2(5) . .
C9 C8 S1 113.0(7) . .
C9 C8 H8 123.5 . .
S1 C8 H8 123.5 . .
C8 C9 N4 111.9(7) . .
C8 C9 C10 126.7(7) . .
N4 C9 C10 121.4(6) . .
O1 C16 H16A 109.5 . .
O1 C16 H16B 109.5 . .
H16A C16 H16B 109.5 . .
O1 C16 H16C 109.5 . .
H16A C16 H16C 109.5 . .
H16B C16 H16C 109.5 . .
C14 C15 C10 123.7(7) . .
C14 C15 H15 118.2 . .
C10 C15 H15 118.2 . .
C15 C14 C13 117.7(7) . .
C15 C14 H14 121.2 . .
C13 C14 H14 121.2 . .
C12 C13 O1 118.6(8) . .
C12 C13 C14 120.4(8) . .
O1 C13 C14 120.9(8) . .
C13 C12 C11 120.8(9) . .
C13 C12 H12 119.6 . .
C11 C12 H12 119.6 . .
C12 C11 C10 120.9(8) . .
C12 C11 H11 119.6 . .
C10 C11 H11 119.6 . .
C15 C10 C11 116.4(7) . .
C15 C10 C9 120.5(7) . .
C11 C10 C9 122.9(7) . .
F2 B1 F2 124.3(13) 6_556 .
F2 B1 F1 107.5(8) 6_556 .
F2 B1 F1 107.9(8) . .
F2 B1 F1 107.9(8) 6_556 6_556
F2 B1 F1 107.5(8) . 6_556
F1 B1 F1 98.8(15) . 6_556

loop_
_geom_bond_atom_site_label_1
_geom_bond_atom_site_label_2
_geom_bond_distance
_geom_bond_site_symmetry_2
Co1 N2 1.885(5) 5_557
Co1 N2 1.885(4) .
Co1 N4 1.949(6) 5_557
Co1 N4 1.949(6) .
Co1 N1 1.950(5) .
Co1 N1 1.950(5) 5_557
C1 N1 1.334(9) .
C1 C2 1.391(10) .
C1 C6 1.452(11) .
S1 C7 1.707(6) .
S1 C8 1.727(11) .
C2 C3 1.411(13) .
C2 H2 0.93 .
O1 C16 1.355(15) .
O1 C13 1.390(9) .
N1 C5 1.339(9) .
N2 C6 1.302(9) .
N2 N3 1.359(8) .
N3 C7 1.319(9) .
C3 C4 1.353(13) .
C3 H3 0.93 .
N4 C7 1.350(7) .
N4 C9 1.389(8) .
C4 C5 1.392(10) .
C4 H4 0.93 .
C5 H5 0.93 .
C6 H6 0.93 .
C8 C9 1.329(11) .
C8 H8 0.93 .
C9 C10 1.466(9) .
C16 H16A 0.96 .
C16 H16B 0.96 .
C16 H16C 0.96 .
C15 C14 1.367(13) .
C15 C10 1.380(11) .
C15 H15 0.93 .
C14 C13 1.397(13) .
C14 H14 0.93 .
C13 C12 1.352(13) .
C12 C11 1.374(11) .
C12 H12 0.93 .
C11 C10 1.398(11) .
C11 H11 0.93 .
F1 B1 1.211(9) .
F2 B1 1.211(8) .
B1 F2 1.211(9) 6_556
B1 F1 1.211(9) 6_556
